data_7247151
loop_
_publ_author_name
'Easmin, Samina'
'Pedireddi, Venkateswara Rao'

_publ_section_title
;
 Supramolecular assemblies in the molecular complexes of
 4-cyanophenylboronic acid with different N-donor ligands
;
_journal_issue 33
_journal_name_full 'RSC Advances'
_journal_page_first 23267
_journal_page_last 23284
_journal_paper_doi 10.1039/D3RA03936F
_journal_volume 13
_journal_year 2023
_chemical_formula_sum 'C26 H26 B2 N4 O6.78'
_chemical_formula_weight 524.65
_space_group_crystal_system triclinic
_space_group_IT_number 2
_space_group_name_Hall '-P 1'
_space_group_name_H-M_alt 'P -1'
_atom_sites_solution_hydrogens geom
_audit_creation_method SHELXL-2018/3
_audit_update_record
;
2023-05-02 deposited with the CCDC.	2023-07-17 downloaded from the CCDC.
;
_cell_angle_alpha 77.285(2)
_cell_angle_beta 86.962(4)
_cell_angle_gamma 87.577(5)
_cell_formula_units_Z 1
_cell_length_a 3.8665(2)
_cell_length_b 11.5022(5)
_cell_length_c 15.8177(8)
_cell_measurement_reflns_used 2430
_cell_measurement_temperature 293(2)
_cell_measurement_theta_max 23.41
_cell_measurement_theta_min 2.64
_cell_volume 684.91(6)
_computing_cell_refinement 'Bruker SAINT'
_computing_data_collection 'Bruker APEX2'
_computing_data_reduction 'Bruker SAINT'
_computing_molecular_graphics 'Bruker SHELXTL'
_computing_publication_material 'Bruker SHELXTL'
_computing_structure_refinement 'SHELXL-2018/3 (Sheldrick, 2018)'
_computing_structure_solution 'SHELXT 2014/5 (Sheldrick, 2014)'
_diffrn_ambient_temperature 293(2)
_diffrn_measured_fraction_theta_full 0.982
_diffrn_measured_fraction_theta_max 0.971
_diffrn_measurement_device_type 'Bruker APEX-II CCD'
_diffrn_measurement_method '\f and \w scans'
_diffrn_radiation_type MoK\a
_diffrn_radiation_wavelength 0.71073
_diffrn_reflns_av_R_equivalents 0.1185
_diffrn_reflns_av_unetI/netI 0.0901
_diffrn_reflns_Laue_measured_fraction_full 0.982
_diffrn_reflns_Laue_measured_fraction_max 0.971
_diffrn_reflns_limit_h_max 4
_diffrn_reflns_limit_h_min -4
_diffrn_reflns_limit_k_max 14
_diffrn_reflns_limit_k_min -12
_diffrn_reflns_limit_l_max 19
_diffrn_reflns_limit_l_min -19
_diffrn_reflns_number 14656
_diffrn_reflns_point_group_measured_fraction_full 0.982
_diffrn_reflns_point_group_measured_fraction_max 0.971
_diffrn_reflns_theta_full 25.242
_diffrn_reflns_theta_max 26.629
_diffrn_reflns_theta_min 1.999
_exptl_absorpt_coefficient_mu 0.092
_exptl_absorpt_correction_T_max 0.7454
_exptl_absorpt_correction_T_min 0.5865
_exptl_absorpt_correction_type multi-scan
_exptl_absorpt_process_details
;
 SADABS 2016/2: Krause, L., Herbst-Irmer, R., Sheldrick G.M. & Stalke D.,
 J. Appl. Cryst. 48 (2015) 3-10
;
_exptl_crystal_colour colorless
_exptl_crystal_density_diffrn 1.272
_exptl_crystal_description needle
_exptl_crystal_F_000 274
_exptl_crystal_size_max 0.370
_exptl_crystal_size_mid 0.210
_exptl_crystal_size_min 0.200
_refine_diff_density_max 0.325
_refine_diff_density_min -0.204
_refine_diff_density_rms 0.045
_refine_ls_extinction_method none
_refine_ls_goodness_of_fit_ref 1.008
_refine_ls_hydrogen_treatment mixed
_refine_ls_matrix_type full
_refine_ls_number_parameters 182
_refine_ls_number_reflns 2779
_refine_ls_number_restraints 0
_refine_ls_restrained_S_all 1.008
_refine_ls_R_factor_all 0.1404
_refine_ls_R_factor_gt 0.0738
_refine_ls_shift/su_max 0.000
_refine_ls_shift/su_mean 0.000
_refine_ls_structure_factor_coef Fsqd
_refine_ls_weighting_details 'w=1/[\s^2^(Fo^2^)+(0.1180P)^2^+0.0805P] where P=(Fo^2^+2Fc^2^)/3'
_refine_ls_weighting_scheme calc
_refine_ls_wR_factor_gt 0.1975
_refine_ls_wR_factor_ref 0.2325
_reflns_Friedel_coverage 0.000
_reflns_number_gt 1510
_reflns_number_total 2779
_reflns_threshold_expression 'I > 2\s(I)'
_cod_data_source_file d3ra03936f2.cif
_cod_data_source_block 4Cyanophenylboronicacid_12bis(4pyridyl)ethene_dihydrate
_cod_database_code 7247151
_shelx_shelxl_version_number 2018/3
_shelx_space_group_comment
;
The symmetry employed for this shelxl refinement is uniquely defined
by the following loop, which should always be used as a source of
symmetry information in preference to the above space-group names.
They are only intended as comments.
;
_shelx_estimated_absorpt_t_min 0.967
_shelx_estimated_absorpt_t_max 0.982

loop_
_space_group_symop_operation_xyz
'x, y, z'
'-x, -y, -z'

loop_
_atom_site_label
_atom_site_type_symbol
_atom_site_fract_x
_atom_site_fract_y
_atom_site_fract_z
_atom_site_U_iso_or_equiv
_atom_site_adp_type
_atom_site_occupancy
_atom_site_site_symmetry_order
_atom_site_calc_flag
_atom_site_refinement_flags_posn
_atom_site_refinement_flags_adp
_atom_site_refinement_flags_occupancy
_atom_site_disorder_assembly
_atom_site_disorder_group
O1 O 0.2321(7) 0.3832(2) 0.46954(13) 0.0763(8) Uani 1 1 d . . . . .
H1 H 0.327583 0.319216 0.466189 0.114 Uiso 1 1 calc R U . . .
B1 B 0.2447(9) 0.4584(3) 0.3902(2) 0.0540(9) Uani 1 1 d . . . . .
C1 C 0.4155(7) 0.4229(2) 0.30624(17) 0.0467(7) Uani 1 1 d . . . . .
N1 N 0.4715(7) 0.1185(2) 0.69687(17) 0.0698(8) Uani 1 1 d . . . . .
C2 C 0.5783(8) 0.3130(3) 0.30597(18) 0.0534(8) Uani 1 1 d . . . . .
H2 H 0.593566 0.257316 0.358179 0.064 Uiso 1 1 calc R U . . .
O2 O 0.0993(6) 0.5681(2) 0.38148(14) 0.0732(7) Uani 1 1 d . . . . .
H4 H 0.050308 0.581408 0.429602 0.130(18) Uiso 1 1 calc R . . . .
O4 O 1.000000 0.000000 0.500000 0.499(14) Uani 1 2 d S . P . .
N2 N 0.9629(8) 0.3125(3) 0.0131(2) 0.0822(9) Uani 1 1 d . . . . .
C4 C 0.6988(7) 0.3671(3) 0.15301(18) 0.0483(7) Uani 1 1 d . . . . .
C3 C 0.7178(7) 0.2834(3) 0.23137(18) 0.0540(8) Uani 1 1 d . . . . .
H3 H 0.823262 0.208802 0.233154 0.065 Uiso 1 1 calc R U . . .
O3 O 0.4708(16) 0.1533(3) 0.52229(19) 0.190(2) Uani 1 1 d . . . . .
C5 C 0.5428(7) 0.4769(3) 0.15100(18) 0.0546(8) Uani 1 1 d . . . . .
H5 H 0.531221 0.532806 0.098787 0.066 Uiso 1 1 calc R U . . .
C6 C 0.4019(7) 0.5047(3) 0.22722(18) 0.0520(8) Uani 1 1 d . . . . .
H6 H 0.296618 0.579396 0.225280 0.062 Uiso 1 1 calc R U . . .
C9 C 0.3294(8) 0.1756(3) 0.8303(2) 0.0619(9) Uani 1 1 d . . . . .
H9 H 0.234047 0.233318 0.858348 0.074 Uiso 1 1 calc R U . . .
C8 C 0.3400(9) 0.1964(3) 0.7415(2) 0.0721(10) Uani 1 1 d . . . . .
H8 H 0.250219 0.268842 0.710885 0.086 Uiso 1 1 calc R U . . .
C7 C 0.8461(8) 0.3366(3) 0.0751(2) 0.0584(8) Uani 1 1 d . . . . .
C10 C 0.4590(7) 0.0698(3) 0.87817(19) 0.0535(8) Uani 1 1 d . . . . .
C11 C 0.5982(8) -0.0121(3) 0.8313(2) 0.0631(9) Uani 1 1 d . . . . .
H11 H 0.689173 -0.085276 0.860195 0.076 Uiso 1 1 calc R U . . .
C12 C 0.6002(9) 0.0158(3) 0.7428(2) 0.0683(9) Uani 1 1 d . . . . .
H12 H 0.696352 -0.039807 0.712933 0.082 Uiso 1 1 calc R U . . .
C13 C 0.4452(8) 0.0489(3) 0.9732(2) 0.0581(8) Uani 1 1 d . . . . .
H13 H 0.350566 0.110058 0.997800 0.070 Uiso 1 1 calc R U . . .

loop_
_atom_site_aniso_label
_atom_site_aniso_U_11
_atom_site_aniso_U_22
_atom_site_aniso_U_33
_atom_site_aniso_U_23
_atom_site_aniso_U_13
_atom_site_aniso_U_12
O1 0.1060(19) 0.0747(15) 0.0425(13) -0.0097(11) 0.0118(11) 0.0268(13)
B1 0.059(2) 0.063(2) 0.042(2) -0.0166(16) -0.0030(15) 0.0061(17)
C1 0.0447(16) 0.0562(17) 0.0394(16) -0.0110(13) -0.0028(12) 0.0010(13)
N1 0.079(2) 0.0698(19) 0.0546(17) -0.0014(14) -0.0039(14) 0.0059(15)
C2 0.0587(18) 0.0574(18) 0.0403(16) -0.0054(13) 0.0015(13) 0.0067(14)
O2 0.0983(18) 0.0728(15) 0.0465(13) -0.0159(11) 0.0030(12) 0.0285(13)
O4 0.41(2) 0.64(4) 0.55(3) -0.39(3) -0.018(19) 0.14(2)
N2 0.090(2) 0.094(2) 0.0638(19) -0.0275(16) 0.0124(16) 0.0176(17)
C4 0.0430(16) 0.0592(18) 0.0446(17) -0.0168(13) 0.0012(12) 0.0017(13)
C3 0.0568(18) 0.0549(17) 0.0496(18) -0.0129(14) -0.0001(14) 0.0115(14)
O3 0.383(7) 0.112(3) 0.0560(19) 0.0046(17) 0.013(3) 0.065(3)
C5 0.0591(19) 0.0607(19) 0.0414(16) -0.0074(13) 0.0021(13) 0.0032(15)
C6 0.0571(18) 0.0510(16) 0.0479(17) -0.0130(13) 0.0002(13) 0.0074(14)
C9 0.070(2) 0.0533(19) 0.060(2) -0.0072(15) -0.0038(16) 0.0072(15)
C8 0.080(2) 0.062(2) 0.067(2) 0.0001(17) -0.0046(18) 0.0098(17)
C7 0.0562(19) 0.068(2) 0.0514(19) -0.0166(15) 0.0039(15) 0.0076(15)
C10 0.0463(17) 0.0560(18) 0.0577(19) -0.0113(14) -0.0024(13) -0.0018(14)
C11 0.068(2) 0.0541(18) 0.063(2) -0.0053(15) -0.0058(16) 0.0107(15)
C12 0.077(2) 0.067(2) 0.060(2) -0.0142(17) -0.0014(17) 0.0070(18)
C13 0.0581(19) 0.0554(18) 0.059(2) -0.0106(13) -0.0019(15) 0.0049(14)

loop_
_atom_type_symbol
_atom_type_description
_atom_type_scat_dispersion_real
_atom_type_scat_dispersion_imag
_atom_type_scat_source
C C 0.0033 0.0016 'International Tables Vol C Tables 4.2.6.8 and 6.1.1.4'
H H 0.0000 0.0000 'International Tables Vol C Tables 4.2.6.8 and 6.1.1.4'
B B 0.0013 0.0007 'International Tables Vol C Tables 4.2.6.8 and 6.1.1.4'
N N 0.0061 0.0033 'International Tables Vol C Tables 4.2.6.8 and 6.1.1.4'
O O 0.0106 0.0060 'International Tables Vol C Tables 4.2.6.8 and 6.1.1.4'

loop_
_geom_angle_atom_site_label_1
_geom_angle_atom_site_label_2
_geom_angle_atom_site_label_3
_geom_angle
_geom_angle_site_symmetry_1
_geom_angle_site_symmetry_3
_geom_angle_publ_flag
B1 O1 H1 109.5 . . ?
O2 B1 O1 118.9(3) . . ?
O2 B1 C1 117.6(3) . . ?
O1 B1 C1 123.5(3) . . ?
C2 C1 C6 117.2(3) . . ?
C2 C1 B1 123.7(3) . . ?
C6 C1 B1 119.1(3) . . ?
C8 N1 C12 116.7(3) . . ?
C3 C2 C1 122.5(3) . . ?
C3 C2 H2 118.8 . . ?
C1 C2 H2 118.8 . . ?
B1 O2 H4 109.5 . . ?
C5 C4 C3 120.1(3) . . ?
C5 C4 C7 120.8(3) . . ?
C3 C4 C7 119.1(3) . . ?
C2 C3 C4 119.0(3) . . ?
C2 C3 H3 120.5 . . ?
C4 C3 H3 120.5 . . ?
C4 C5 C6 119.9(3) . . ?
C4 C5 H5 120.0 . . ?
C6 C5 H5 120.0 . . ?
C1 C6 C5 121.3(3) . . ?
C1 C6 H6 119.4 . . ?
C5 C6 H6 119.4 . . ?
C8 C9 C10 120.3(3) . . ?
C8 C9 H9 119.9 . . ?
C10 C9 H9 119.9 . . ?
N1 C8 C9 123.4(3) . . ?
N1 C8 H8 118.3 . . ?
C9 C8 H8 118.3 . . ?
N2 C7 C4 179.9(4) . . ?
C9 C10 C11 116.3(3) . . ?
C9 C10 C13 119.6(3) . . ?
C11 C10 C13 124.1(3) . . ?
C12 C11 C10 119.8(3) . . ?
C12 C11 H11 120.1 . . ?
C10 C11 H11 120.1 . . ?
N1 C12 C11 123.5(3) . . ?
N1 C12 H12 118.2 . . ?
C11 C12 H12 118.2 . . ?
C13 C13 C10 125.9(4) 2_657 . ?
C13 C13 H13 117.0 2_657 . ?
C10 C13 H13 117.0 . . ?

loop_
_geom_bond_atom_site_label_1
_geom_bond_atom_site_label_2
_geom_bond_distance
_geom_bond_site_symmetry_2
_geom_bond_publ_flag
O1 B1 1.359(4) . ?
O1 H1 0.8200 . ?
B1 O2 1.341(4) . ?
B1 C1 1.577(4) . ?
C1 C2 1.389(4) . ?
C1 C6 1.391(4) . ?
N1 C8 1.326(4) . ?
N1 C12 1.336(4) . ?
C2 C3 1.376(4) . ?
C2 H2 0.9300 . ?
O2 H4 0.8200 . ?
N2 C7 1.142(4) . ?
C4 C5 1.372(4) . ?
C4 C3 1.395(4) . ?
C4 C7 1.437(4) . ?
C3 H3 0.9300 . ?
C5 C6 1.392(4) . ?
C5 H5 0.9300 . ?
C6 H6 0.9300 . ?
C9 C8 1.372(5) . ?
C9 C10 1.374(4) . ?
C9 H9 0.9300 . ?
C8 H8 0.9300 . ?
C10 C11 1.396(4) . ?
C10 C13 1.467(4) . ?
C11 C12 1.364(4) . ?
C11 H11 0.9300 . ?
C12 H12 0.9300 . ?
C13 C13 1.320(6) 2_657 ?
C13 H13 0.9300 . ?
